data_7159264
loop_
_publ_author_name
'Filatova, Ekaterina A.'
'Ermolenko, Eugeny A.'
'Pozharskii, Alexander F.'
'Ozeryanskii, Valery A.'
'Demidov, Oleg P.'
'Chernyshev, Anatoly V.'
'Metelitsa, Anatoly V.'
'Gulevskaya, Anna V.'

_publ_section_title
;
 Synthesis, conformational stability and molecular structure of 4-aryl-
 and 4,5-diaryl-1,8-bis(dimethylamino)naphthalenes.
;
_journal_issue 16
_journal_name_full 'Organic &amp; biomolecular chemistry'
_journal_page_first 3388
_journal_page_last 3401
_journal_paper_doi 10.1039/d3ob00286a
_journal_volume 21
_journal_year 2023
_chemical_formula_moiety 'B F4, 1(C28 H31 N2)'
_chemical_formula_sum 'C28 H31 B F4 N2'
_chemical_formula_weight 482.36
_chemical_melting_point 543.1(10)
_space_group_crystal_system triclinic
_space_group_IT_number 2
_space_group_name_Hall '-P 1'
_space_group_name_H-M_alt 'P -1'
_atom_sites_solution_hydrogens mixed
_audit_creation_date 2022-04-25
_audit_creation_method
;
Olex2 1.5
(compiled 2021.08.20 svn.r13c46975 for OlexSys, GUI svn.r6396)
;
_audit_update_record
;
2023-02-22 deposited with the CCDC.	2023-03-28 downloaded from the CCDC.
;
_cell_angle_alpha 78.2030(19)
_cell_angle_beta 89.1878(17)
_cell_angle_gamma 76.9905(14)
_cell_formula_units_Z 4
_cell_length_a 7.79528(12)
_cell_length_b 15.4280(3)
_cell_length_c 21.7637(6)
_cell_measurement_reflns_used 23764
_cell_measurement_temperature 100
_cell_measurement_theta_max 76.1590
_cell_measurement_theta_min 4.6010
_cell_volume 2494.98(10)
_computing_cell_refinement 'CrysAlisPro 1.171.42.49 (Rigaku OD, 2022)'
_computing_data_collection 'CrysAlisPro 1.171.42.49 (Rigaku OD, 2022)'
_computing_data_reduction 'CrysAlisPro 1.171.42.49 (Rigaku OD, 2022)'
_computing_molecular_graphics 'Olex2 1.5 (Dolomanov et al., 2009)'
_computing_publication_material 'Olex2 1.5 (Dolomanov et al., 2009)'
_computing_structure_refinement 'SHELXL 2018/3 (Sheldrick, 2015)'
_computing_structure_solution 'SHELXT  (Sheldrick, 2015)'
_diffrn_ambient_temperature 100
_diffrn_detector_area_resol_mean 5.2529
_diffrn_detector_type AtlasS2
_diffrn_measured_fraction_theta_full 0.999
_diffrn_measured_fraction_theta_max 0.993
_diffrn_measurement_details
;
List of Runs (angles in degrees, time in seconds):

  # Type    Start    End  Width  t~exp~   \w     \q     \k     \f   Frames
#--------------------------------------------------------------------------
  1  \w    -88.00   4.00   1.00    3.12    --  -42.10 118.00 -46.00   92
  2  \w   -119.00 -50.00   1.00    3.12    --  -42.10-159.00  73.00   69
  3  \w   -114.00 -20.00   1.00    3.12    --  -42.10 159.00 106.00   94
  4  \w     18.00  94.00   1.00    3.12    --   42.10-118.00-132.00   76
  5  \w     72.00 118.00   1.00    3.12    --   42.10 159.00 106.00   46
  6  \w     42.00 120.00   1.00    3.12    --   42.10-159.00  73.00   78
  7  \w     42.00 140.00   1.00   12.46    --  112.00-159.00  73.00   98
  8  \w     98.00 178.00   1.00   12.46    --  112.00 118.00 -46.00   80
  9  \w     71.00 164.00   1.00   12.46    --  112.00 159.00 106.00   93
 10  \w     37.00 114.00   1.00   12.46    --  112.00-118.00-132.00   77
 11  \w   -116.00 -18.00   1.00    3.12    --  -42.10 -38.00  60.00   98
 12  \w    -67.00  32.00   1.00    3.12    --  -42.10  38.00-120.00   99
 13  \w     18.00 116.00   1.00    3.12    --   42.10  38.00 -30.00   98
 14  \w      1.00  83.00   1.00    3.12    --   42.10 -99.00  90.00   82
 15  \w     36.00 113.00   1.00   12.46    --  112.00-111.00  60.00   77
 16  \w     57.00 150.00   1.00   12.46    --  112.00 178.00  30.00   93
 17  \w     40.00 141.00   1.00   12.46    --  112.00 -61.00   0.00  101
 18  \w     57.00 150.00   1.00   12.46    --  112.00 178.00  60.00   93
 19  \w     84.00 178.00   1.00   12.46    --  112.00  30.00-180.00   94
 20  \w     36.00 113.00   1.00   12.46    --  112.00-111.00-120.00   77
 21  \w     39.00 142.00   1.00   12.46    --  112.00 -65.00 -90.68  103
 22  \w     86.00 178.00   1.00   12.46    --  112.00  45.00 120.00   92
 23  \w    119.00 160.00   1.00   12.46    --  112.00 111.00 -60.00   41
 24  \w     39.00  84.00   1.00   12.46    --  112.00 -95.00   0.00   45
 25  \w     79.00 105.00   1.00   12.46    --  112.00-111.00 120.00   26
 26  \w     62.00 115.00   1.00   12.46    --  112.00 178.00 150.00   53
 27  \w     38.00 113.00   1.00   12.46    --  112.00-111.00 -90.00   75
 28  \w     45.00  70.00   1.00   12.46    --  112.00 -95.00 150.00   25
 29  \w     83.00 109.00   1.00   12.46    --  112.00 -95.00 150.00   26
 30  \w    124.00 150.00   1.00   12.46    --  112.00 111.00 -30.00   26
 31  \w     85.00 113.00   1.00   12.46    --  112.00-111.00  90.00   28
 32  \w    112.00 138.00   1.00   12.46    --  112.00  30.00 120.00   26
 33  \w     87.00 146.00   1.00   12.46    --  112.00  61.00 120.00   59
 34  \w     42.00 137.00   1.00   12.46    --  112.00 -30.00-180.00   95
 35  \w     90.00 120.00   1.00   12.46    --  112.00  77.00  60.00   30
 36  \w    101.00 127.00   1.00   12.46    --  112.00  45.00   0.00   26
 37  \w     75.00 101.00   1.00   12.46    --  112.00 -61.00 150.00   26
 38  \w    116.00 141.00   1.00   12.46    --  112.00 -61.00 150.00   25
 39  \w    101.00 127.00   1.00   12.46    --  112.00 -77.00 -30.00   26
 40  \w     94.00 144.00   1.00   12.46    --  112.00 -77.00  60.00   50
 41  \w    101.00 138.00   1.00   12.46    --  112.00 111.00  30.00   37
 42  \w     67.00  93.00   1.00   12.46    --  112.00 -45.00 150.00   26
 43  \w     91.00 118.00   1.00   12.46    --  112.00 -77.00-150.00   27
 44  \w     72.00 113.00   1.00   12.46    --  112.00-111.00 150.00   41
 45  \w     69.00 108.00   1.00   12.46    --  112.00 178.00-120.00   39
 46  \w    136.00 168.00   1.00   12.46    --  112.00  30.00  90.00   32
 47  \w     46.00  72.00   1.00   12.46    --  112.00-111.00 120.00   26
 48  \w     80.00 141.00   1.00   12.46    --  112.00  77.00 150.00   61
 49  \w     55.00 107.00   1.00   12.46    --  112.00 -45.00 -90.00   52
 50  \w     31.00 100.00   1.00   12.46    --  112.00 -15.00 -90.00   69
 51  \w    112.00 165.00   1.00   12.46    --  112.00 -15.00 -90.00   53
 52  \w     42.00  68.00   1.00   12.46    --  112.00-111.00   0.00   26
 53  \w    117.00 142.00   1.00   12.46    --  112.00 111.00  60.00   25
 54  \w     59.00  88.00   1.00   12.46    --  112.00 178.00 -60.00   29
 55  \w     61.00  97.00   1.00   12.46    --  112.00 178.00   0.00   36
 56  \w     41.00  81.00   1.00   12.46    --  112.00 -45.00-180.00   40
 57  \w     84.00 119.00   1.00   12.46    --  112.00  61.00  30.00   35
 58  \w    128.00 154.00   1.00   12.46    --  112.00  50.00  59.90   26
 59  \w    102.00 128.00   1.00   12.46    --  112.00 -77.00 -60.00   26
 60  \w     81.00 107.00   1.00   12.46    --  112.00 -83.00 179.06   26
 61  \w     94.00 126.00   1.00   12.46    --  112.00  50.00  59.90   32
;
_diffrn_measurement_device 'four-circle diffractometer'
_diffrn_measurement_device_type 'SuperNova, Dual, Cu at home/near, AtlasS2'
_diffrn_measurement_method '\w scans'
_diffrn_radiation_type CuK\a
_diffrn_radiation_wavelength 1.54184
_diffrn_reflns_av_unetI/netI 0.0232
_diffrn_reflns_Laue_measured_fraction_full 0.999
_diffrn_reflns_Laue_measured_fraction_max 0.993
_diffrn_reflns_limit_h_max 9
_diffrn_reflns_limit_h_min -9
_diffrn_reflns_limit_k_max 19
_diffrn_reflns_limit_k_min -19
_diffrn_reflns_limit_l_max 27
_diffrn_reflns_limit_l_min -27
_diffrn_reflns_number 17038
_diffrn_reflns_point_group_measured_fraction_full 0.999
_diffrn_reflns_point_group_measured_fraction_max 0.993
_diffrn_reflns_theta_full 67.684
_diffrn_reflns_theta_max 76.255
_diffrn_reflns_theta_min 3.990
_exptl_absorpt_coefficient_mu 0.788
_exptl_absorpt_correction_T_max 1.000
_exptl_absorpt_correction_T_min 0.471
_exptl_absorpt_correction_type gaussian
_exptl_absorpt_process_details
;
CrysAlisPro 1.171.42.49 (Rigaku Oxford Diffraction, 2022)
Numerical absorption correction based on gaussian integration over
a multifaceted crystal model
Empirical absorption correction using spherical harmonics,
implemented in SCALE3 ABSPACK scaling algorithm.
;
_exptl_crystal_colour colourless
_exptl_crystal_colour_primary colourless
_exptl_crystal_density_diffrn 1.284
_exptl_crystal_description plate
_exptl_crystal_F_000 1016
_exptl_crystal_preparation Luminescent
_exptl_crystal_recrystallization_method 'Re-crystallisation from solvent: Methanol'
_exptl_crystal_size_max 0.457
_exptl_crystal_size_mid 0.289
_exptl_crystal_size_min 0.053
_refine_diff_density_max 0.378
_refine_diff_density_min -0.232
_refine_diff_density_rms 0.048
_refine_ls_extinction_coef 0.0012(3)
_refine_ls_extinction_expression Fc^*^=kFc[1+0.001xFc^2^\l^3^/sin(2\q)]^-1/4^
_refine_ls_extinction_method 'SHELXL-2018/3 (Sheldrick 2018)'
_refine_ls_goodness_of_fit_ref 1.069
_refine_ls_hydrogen_treatment mixed
_refine_ls_matrix_type full
_refine_ls_number_parameters 857
_refine_ls_number_reflns 17038
_refine_ls_number_restraints 726
_refine_ls_restrained_S_all 1.051
_refine_ls_R_factor_all 0.0555
_refine_ls_R_factor_gt 0.0488
_refine_ls_shift/su_max 0.001
_refine_ls_shift/su_mean 0.000
_refine_ls_structure_factor_coef Fsqd
_refine_ls_weighting_details 'w=1/[\s^2^(Fo^2^)+(0.1005P)^2^+0.0444P] where P=(Fo^2^+2Fc^2^)/3'
_refine_ls_weighting_scheme calc
_refine_ls_wR_factor_gt 0.1391
_refine_ls_wR_factor_ref 0.1428
_reflns_Friedel_coverage 0.000
_reflns_number_gt 14326
_reflns_number_total 17038
_reflns_threshold_expression 'I > 2\s(I)'
_cod_data_source_file d3ob00286a2.cif
_cod_data_source_block Structure-3b-HBF4
_cod_depositor_comments
;
The following automatic conversions were performed:

data item '_chemical_melting_point' value '269-271 deg.C' was changed
to '543.1(10)' -- it was converted from degrees Celsius (C) to
kelvins (K), the average value was taken and precision was estimated.

Automatic conversion script
Id: cif_fix_values 7556 2019-12-06 15:28:31Z antanas 

 Adding full bibliography for 7159260--7159267.cif.
;
_cod_original_cell_volume 2494.98(9)
_cod_database_code 7159264
_shelx_shelxl_version_number 2018/3
_shelx_space_group_comment
;
The symmetry employed for this shelxl refinement is uniquely defined
by the following loop, which should always be used as a source of
symmetry information in preference to the above space-group names.
They are only intended as comments.
;
_shelx_estimated_absorpt_t_max 0.959
_shelx_estimated_absorpt_t_min 0.715
_olex2_refinement_description
;
1. Twinned data refinement
 Scales: 0.5585(9)
 0.4415(9)
2. Fixed Uiso
 At 1.2 times of:
  All C(H) groups
 At 1.5 times of:
  All C(H,H,H) groups
3. Rigid body (RIGU) restrains
 All non-hydrogen atoms
 with sigma for 1-2 distances of 0.004 and sigma for 1-3 distances of 0.004
4. Others
 Sof(C12A)=Sof(H12A)=Sof(C11A)=Sof(C16A)=Sof(H16A)=Sof(C15A)=Sof(C14A)=
 Sof(H14A)=Sof(C13A)=Sof(H13A)=Sof(C24A)=Sof(H24D)=Sof(H24E)=Sof(H24F)=1-FVAR(1)
 Sof(C11)=Sof(C16)=Sof(H16)=Sof(C12)=Sof(H12)=Sof(C15)=Sof(C13)=Sof(H13)=
 Sof(C14)=Sof(H14)=Sof(C24)=Sof(H24A)=Sof(H24B)=Sof(H24C)=FVAR(1)
 Sof(C42A)=Sof(H42A)=Sof(C43A)=Sof(H43A)=Sof(C44A)=Sof(H44A)=Sof(C68)=
 Sof(C40A)=Sof(H40A)=Sof(C41A)=Sof(C52A)=Sof(H52D)=Sof(H52E)=Sof(H52F)=1-FVAR(2)
 Sof(C39)=Sof(C40)=Sof(H40)=Sof(C41)=Sof(C42)=Sof(H42)=Sof(C44)=Sof(H44)=
 Sof(C43)=Sof(H43)=Sof(C52)=Sof(H52A)=Sof(H52B)=Sof(H52C)=FVAR(2)
 Sof(F8A)=Sof(F7A)=Sof(F5A)=Sof(F6A)=1-FVAR(3)
 Sof(F6)=Sof(F7)=Sof(F5)=Sof(F8)=FVAR(3)
 Sof(F4A)=Sof(F2A)=Sof(F1A)=Sof(F3A)=1-FVAR(4)
 Sof(F1)=Sof(F3)=Sof(F2)=Sof(F4)=FVAR(4)
5.a Aromatic/amide H refined with riding coordinates:
 C36(H36), C2(H2), C8(H8), C30(H30), C3(H3), C35(H35), C31(H31), C46(H46),
 C7(H7), C18(H18), C48(H48), C22(H22), C16(H16), C40(H40), C50(H50), C12(H12),
 C20(H20), C49(H49), C21(H21), C42(H42), C44(H44), C13(H13), C43(H43), C14(H14),
  C12A(H12A), C16A(H16A), C14A(H14A), C13A(H13A), C42A(H42A), C43A(H43A),
 C44A(H44A), C40A(H40A)
5.b Idealised Me refined as rotating group:
 C25(H25A,H25B,H25C), C54(H54A,H54B,H54C), C53(H53A,H53B,H53C), C26(H26A,H26B,
 H26C), C56(H56A,H56B,H56C), C27(H27A,H27B,H27C), C55(H55A,H55B,H55C), C28(H28A,
 H28B,H28C), C23(H23A,H23B,H23C), C51(H51A,H51B,H51C), C52(H52A,H52B,H52C),
 C24(H24A,H24B,H24C), C24A(H24D,H24E,H24F), C52A(H52D,H52E,H52F)
;
_olex2_submission_special_instructions 'No special instructions were received'
_oxdiff_exptl_absorpt_empirical_details
;
Empirical correction (ABSPACK) includes:
- Absorption correction using spherical harmonics
- Frame scaling
;

loop_
_space_group_symop_operation_xyz
'x, y, z'
'-x, -y, -z'

loop_
_atom_site_label
_atom_site_type_symbol
_atom_site_fract_x
_atom_site_fract_y
_atom_site_fract_z
_atom_site_U_iso_or_equiv
_atom_site_adp_type
_atom_site_occupancy
_atom_site_site_symmetry_order
_atom_site_calc_flag
_atom_site_refinement_flags_posn
_atom_site_refinement_flags_adp
_atom_site_refinement_flags_occupancy
_atom_site_disorder_assembly
_atom_site_disorder_group
F1 F 0.7172(17) -0.3276(8) 0.9613(4) 0.0323(16) Uani 0.67(5) 1 d . . P A 1
F3 F 0.4788(11) -0.2791(6) 0.8930(4) 0.0311(14) Uani 0.67(5) 1 d . . P A 1
F6 F -0.0455(19) 0.1382(15) 0.9003(8) 0.034(2) Uani 0.48(5) 1 d . . P B 1
F7 F 0.123(2) 0.2385(8) 0.8455(4) 0.0318(19) Uani 0.48(5) 1 d . . P B 1
F5 F 0.140(2) 0.1948(10) 0.9523(7) 0.039(2) Uani 0.48(5) 1 d . . P B 1
F2 F 0.6228(16) -0.4284(7) 0.9176(7) 0.054(2) Uani 0.67(5) 1 d . . P A 1
F8 F 0.240(2) 0.0940(10) 0.8915(6) 0.048(2) Uani 0.48(5) 1 d . . P B 1
F4 F 0.7586(15) -0.3266(12) 0.8588(4) 0.0404(19) Uani 0.67(5) 1 d . . P A 1
N1 N 0.02884(16) -0.13010(8) 0.89814(6) 0.0173(3) Uani 1 1 d . . . . .
N3 N -0.48423(16) 0.36001(8) 0.89646(7) 0.0190(3) Uani 1 1 d . . . . .
N2 N -0.28489(16) -0.03533(9) 0.88882(7) 0.0216(3) Uani 1 1 d . . . . .
N4 N -0.77887(16) 0.47480(9) 0.89131(7) 0.0213(3) Uani 1 1 d . . . . .
C33 C -0.4991(2) 0.55535(11) 0.75641(7) 0.0218(3) Uani 1 1 d . . . . .
C25 C 0.1409(2) -0.11153(12) 0.94622(8) 0.0247(3) Uani 1 1 d . . . . .
H25A H 0.263834 -0.142100 0.942126 0.037 Uiso 1 1 calc R U . . .
H25B H 0.101750 -0.134359 0.988195 0.037 Uiso 1 1 calc R U . . .
H25C H 0.131040 -0.045853 0.940112 0.037 Uiso 1 1 calc R U . . .
C9 C -0.24156(19) 0.02242(11) 0.83164(8) 0.0194(3) Uani 1 1 d . . . . .
C36 C -0.8359(2) 0.60855(11) 0.80533(8) 0.0239(3) Uani 1 1 d . . . . .
H36 H -0.953687 0.624237 0.818372 0.029 Uiso 1 1 calc R U . . .
C54 C -0.3585(2) 0.35310(11) 0.94853(8) 0.0241(3) Uani 1 1 d . . . . .
H54A H -0.242141 0.318669 0.939763 0.036 Uiso 1 1 calc R U . . .
H54B H -0.399628 0.321822 0.987823 0.036 Uiso 1 1 calc R U . . .
H54C H -0.350371 0.414214 0.952460 0.036 Uiso 1 1 calc R U . . .
C37 C -0.7257(2) 0.52888(10) 0.83401(8) 0.0196(3) Uani 1 1 d . . . . .
C1 C 0.05869(19) -0.08184(10) 0.83517(7) 0.0170(3) Uani 1 1 d . . . . .
C29 C -0.4379(2) 0.41387(10) 0.83770(7) 0.0185(3) Uani 1 1 d . . . . .
C53 C -0.5030(2) 0.26841(11) 0.89044(9) 0.0263(3) Uani 1 1 d . . . . .
H53A H -0.387694 0.231664 0.882922 0.039 Uiso 1 1 calc R U . . .
H53B H -0.584502 0.274358 0.855166 0.039 Uiso 1 1 calc R U . . .
H53C H -0.549163 0.238760 0.929273 0.039 Uiso 1 1 calc R U . . .
C2 C 0.2113(2) -0.10994(10) 0.80617(8) 0.0202(3) Uani 1 1 d . . . . .
H2 H 0.294844 -0.163210 0.825575 0.024 Uiso 1 1 calc R U . . .
C8 C -0.3622(2) 0.09819(12) 0.80275(9) 0.0247(3) Uani 1 1 d . . . . .
H8 H -0.479742 0.109811 0.816564 0.030 Uiso 1 1 calc R U . . .
C5 C -0.0270(2) 0.05429(11) 0.75036(7) 0.0210(3) Uani 1 1 d . . . . .
C30 C -0.2824(2) 0.38342(11) 0.81088(8) 0.0231(3) Uani 1 1 d . . . . .
H30 H -0.206411 0.327159 0.829761 0.028 Uiso 1 1 calc R U . . .
C10 C -0.07079(19) -0.00240(10) 0.80693(7) 0.0174(3) Uani 1 1 d . . . . .
C3 C 0.2445(2) -0.05995(11) 0.74767(8) 0.0241(3) Uani 1 1 d . . . . .
H3 H 0.346891 -0.082422 0.726404 0.029 Uiso 1 1 calc R U . . .
C38 C -0.5551(2) 0.49833(10) 0.81051(7) 0.0188(3) Uani 1 1 d . . . . .
C26 C 0.0439(2) -0.22905(11) 0.90409(9) 0.0250(3) Uani 1 1 d . . . . .
H26A H 0.166136 -0.258706 0.897955 0.038 Uiso 1 1 calc R U . . .
H26B H -0.033161 -0.238917 0.872247 0.038 Uiso 1 1 calc R U . . .
H26C H 0.008634 -0.254900 0.946013 0.038 Uiso 1 1 calc R U . . .
C56 C -0.8101(2) 0.52683(11) 0.94238(8) 0.0261(3) Uani 1 1 d . . . . .
H56A H -0.709351 0.553647 0.946666 0.039 Uiso 1 1 calc R U . . .
H56B H -0.824346 0.485881 0.981975 0.039 Uiso 1 1 calc R U . . .
H56C H -0.917081 0.575270 0.932183 0.039 Uiso 1 1 calc R U . . .
C47 C -0.3469(3) 0.82333(13) 0.67556(10) 0.0323(4) Uani 1 1 d . . . . .
C6 C -0.1460(2) 0.14106(11) 0.72774(8) 0.0249(3) Uani 1 1 d . . . . .
B1 B 0.6435(2) -0.34266(13) 0.90768(9) 0.0220(4) Uani 1 1 d . . . . .
C34 C -0.6077(2) 0.64493(11) 0.73365(8) 0.0244(3) Uani 1 1 d . . . . .
C27 C -0.3378(2) 0.01456(12) 0.93986(9) 0.0289(4) Uani 1 1 d . . . . .
H27A H -0.253338 0.051584 0.944025 0.043 Uiso 1 1 calc R U . . .
H27B H -0.339653 -0.028961 0.979438 0.043 Uiso 1 1 calc R U . . .
H27C H -0.455523 0.054098 0.929923 0.043 Uiso 1 1 calc R U . . .
C35 C -0.7739(2) 0.66715(11) 0.75641(8) 0.0267(3) Uani 1 1 d . . . . .
H35 H -0.849280 0.724039 0.738435 0.032 Uiso 1 1 calc R U . . .
C31 C -0.2356(2) 0.43554(12) 0.75550(9) 0.0285(4) Uani 1 1 d . . . . .
H31 H -0.130342 0.412221 0.735970 0.034 Uiso 1 1 calc R U . . .
C55 C -0.9331(2) 0.43730(13) 0.88102(11) 0.0354(4) Uani 1 1 d . . . . .
H55A H -1.037132 0.487241 0.869291 0.053 Uiso 1 1 calc R U . . .
H55B H -0.954803 0.396594 0.919736 0.053 Uiso 1 1 calc R U . . .
H55C H -0.909238 0.403302 0.847226 0.053 Uiso 1 1 calc R U . . .
C17 C -0.0944(3) 0.21818(12) 0.68431(8) 0.0284(4) Uani 1 1 d . . . . .
C45 C -0.5460(3) 0.72068(11) 0.69222(8) 0.0272(4) Uani 1 1 d . . . . .
C4 C 0.1322(2) 0.02112(11) 0.72008(8) 0.0252(3) Uani 1 1 d . . . . .
C39 C -0.2655(6) 0.5641(3) 0.6693(2) 0.0221(9) Uani 0.733(6) 1 d . . P C 1
C46 C -0.3978(2) 0.74697(12) 0.70987(9) 0.0288(4) Uani 1 1 d . . . . .
H46 H -0.329653 0.712134 0.746096 0.035 Uiso 1 1 calc R U . . .
C7 C -0.3105(2) 0.15864(12) 0.75246(8) 0.0277(3) Uani 1 1 d . . . . .
H7 H -0.392054 0.213667 0.734861 0.033 Uiso 1 1 calc R U . . .
C11 C 0.1922(7) 0.0657(4) 0.6589(3) 0.0193(9) Uani 0.710(6) 1 d . . P D 1
C28 C -0.4146(2) -0.08763(13) 0.87737(12) 0.0370(5) Uani 1 1 d . . . . .
H28A H -0.529067 -0.045874 0.864967 0.055 Uiso 1 1 calc R U . . .
H28B H -0.426361 -0.131421 0.915850 0.055 Uiso 1 1 calc R U . . .
H28C H -0.374390 -0.120196 0.843717 0.055 Uiso 1 1 calc R U . . .
C18 C 0.0576(3) 0.24518(12) 0.69777(9) 0.0298(4) Uani 1 1 d . . . . .
H18 H 0.132496 0.210379 0.732375 0.036 Uiso 1 1 calc R U . . .
C19 C 0.1022(3) 0.32234(13) 0.66146(10) 0.0349(4) Uani 1 1 d . . . . .
C32 C -0.3373(2) 0.51963(12) 0.72837(8) 0.0275(4) Uani 1 1 d . . . . .
C48 C -0.4475(3) 0.87344(13) 0.62201(9) 0.0356(4) Uani 1 1 d . . . . .
H48 H -0.413303 0.925009 0.597765 0.043 Uiso 1 1 calc R U . . .
C22 C -0.2048(3) 0.27059(13) 0.63357(9) 0.0363(4) Uani 1 1 d . . . . .
H22 H -0.310180 0.254060 0.624146 0.044 Uiso 1 1 calc R U . . .
B2 B 0.1148(2) 0.16589(13) 0.89473(10) 0.0238(4) Uani 1 1 d . . . . .
C16 C 0.0833(6) 0.0826(3) 0.6053(2) 0.0243(8) Uani 0.710(6) 1 d . . P D 1
H16 H -0.029517 0.068743 0.609554 0.029 Uiso 0.710(6) 1 calc R U P D 1
C40 C -0.3660(6) 0.5826(2) 0.61364(18) 0.0256(7) Uani 0.733(6) 1 d . . P C 1
H40 H -0.480524 0.570627 0.615068 0.031 Uiso 0.733(6) 1 calc R U P C 1
C50 C -0.6463(3) 0.77318(13) 0.63924(9) 0.0340(4) Uani 1 1 d . . . . .
H50 H -0.749663 0.757161 0.627138 0.041 Uiso 1 1 calc R U . . .
C12 C 0.3584(6) 0.0858(3) 0.65135(19) 0.0246(8) Uani 0.710(6) 1 d . . P D 1
H12 H 0.435710 0.074660 0.686859 0.030 Uiso 0.710(6) 1 calc R U P D 1
C41 C -0.3027(7) 0.6181(2) 0.55610(17) 0.0313(8) Uani 0.733(6) 1 d . . P C 1
C20 C -0.0092(3) 0.37272(13) 0.61068(9) 0.0391(5) Uani 1 1 d . . . . .
H20 H 0.019260 0.425192 0.585407 0.047 Uiso 1 1 calc R U . . .
C49 C -0.5951(3) 0.84914(13) 0.60399(9) 0.0393(5) Uani 1 1 d . . . . .
H49 H -0.662447 0.883932 0.567589 0.047 Uiso 1 1 calc R U . . .
C21 C -0.1598(3) 0.34705(14) 0.59693(9) 0.0424(5) Uani 1 1 d . . . . .
H21 H -0.233980 0.381779 0.562108 0.051 Uiso 1 1 calc R U . . .
C42 C -0.1355(6) 0.6357(2) 0.5542(2) 0.0339(8) Uani 0.733(6) 1 d . . P C 1
H42 H -0.090598 0.660111 0.515261 0.041 Uiso 0.733(6) 1 calc R U P C 1
C15 C 0.1351(8) 0.1193(2) 0.54579(19) 0.0313(9) Uani 0.710(6) 1 d . . P D 1
C44 C -0.0970(5) 0.5816(2) 0.66644(17) 0.0266(6) Uani 0.733(6) 1 d . . P C 1
H44 H -0.025863 0.568764 0.703723 0.032 Uiso 0.733(6) 1 calc R U P C 1
C13 C 0.4111(6) 0.1221(2) 0.59217(19) 0.0316(8) Uani 0.710(6) 1 d . . P D 1
H13 H 0.524424 0.135388 0.587558 0.038 Uiso 0.710(6) 1 calc R U P D 1
C23 C 0.2622(3) 0.35229(18) 0.67841(14) 0.0532(6) Uani 1 1 d . . . . .
H23A H 0.278655 0.339312 0.724204 0.080 Uiso 1 1 calc R U . . .
H23B H 0.246532 0.417758 0.662048 0.080 Uiso 1 1 calc R U . . .
H23C H 0.365957 0.319399 0.660053 0.080 Uiso 1 1 calc R U . . .
C51 C -0.1916(3) 0.85357(17) 0.69596(13) 0.0483(6) Uani 1 1 d . . . . .
H51A H -0.159812 0.824528 0.739962 0.072 Uiso 1 1 calc R U . . .
H51B H -0.221313 0.919772 0.691617 0.072 Uiso 1 1 calc R U . . .
H51C H -0.091745 0.836233 0.669679 0.072 Uiso 1 1 calc R U . . .
C43 C -0.0332(5) 0.61745(19) 0.60953(18) 0.0323(7) Uani 0.733(6) 1 d . . P C 1
H43 H 0.080946 0.629780 0.608058 0.039 Uiso 0.733(6) 1 calc R U P C 1
C14 C 0.2991(8) 0.1391(2) 0.5396(2) 0.0356(9) Uani 0.710(6) 1 d . . P D 1
H14 H 0.335859 0.164384 0.499373 0.043 Uiso 0.710(6) 1 calc R U P D 1
C52 C -0.4114(5) 0.6354(2) 0.49716(14) 0.0469(9) Uani 0.733(6) 1 d . . P C 1
H52A H -0.423845 0.577409 0.488181 0.070 Uiso 0.733(6) 1 calc R U P C 1
H52B H -0.353699 0.667482 0.462273 0.070 Uiso 0.733(6) 1 calc R U P C 1
H52C H -0.528177 0.672806 0.502304 0.070 Uiso 0.733(6) 1 calc R U P C 1
C24 C 0.0139(6) 0.1376(2) 0.48940(14) 0.0511(10) Uani 0.710(6) 1 d . . P D 1
H24A H -0.007512 0.080075 0.482444 0.077 Uiso 0.710(6) 1 calc R U P D 1
H24B H 0.068129 0.167024 0.452411 0.077 Uiso 0.710(6) 1 calc R U P D 1
H24C H -0.098160 0.177623 0.496496 0.077 Uiso 0.710(6) 1 calc R U P D 1
C12A C 0.0195(14) 0.0735(6) 0.6022(5) 0.0222(18) Uani 0.290(6) 1 d . . P D 2
H12A H -0.090647 0.058093 0.611452 0.027 Uiso 0.290(6) 1 calc R U P D 2
C11A C 0.1416(17) 0.0619(9) 0.6490(6) 0.019(2) Uani 0.290(6) 1 d . . P D 2
C16A C 0.3045(15) 0.0793(6) 0.6368(5) 0.0264(19) Uani 0.290(6) 1 d . . P D 2
H16A H 0.389795 0.068274 0.669913 0.032 Uiso 0.290(6) 1 calc R U P D 2
C15A C 0.3448(15) 0.1142(6) 0.5734(6) 0.0319(19) Uani 0.290(6) 1 d . . P D 2
C14A C 0.217(2) 0.1280(7) 0.5281(6) 0.042(2) Uani 0.290(6) 1 d . . P D 2
H14A H 0.241828 0.152491 0.486028 0.050 Uiso 0.290(6) 1 calc R U P D 2
C13A C 0.0580(17) 0.1088(7) 0.5395(4) 0.035(2) Uani 0.290(6) 1 d . . P D 2
H13A H -0.026479 0.118774 0.506309 0.042 Uiso 0.290(6) 1 calc R U P D 2
C24A C 0.5302(14) 0.1299(7) 0.5615(5) 0.058(3) Uani 0.290(6) 1 d . . P D 2
H24D H 0.588252 0.128193 0.601520 0.087 Uiso 0.290(6) 1 calc R U P D 2
H24E H 0.522718 0.189365 0.533769 0.087 Uiso 0.290(6) 1 calc R U P D 2
H24F H 0.598389 0.082155 0.541613 0.087 Uiso 0.290(6) 1 calc R U P D 2
C42A C -0.226(2) 0.6288(7) 0.5381(6) 0.043(2) Uani 0.267(6) 1 d . . P C 2
H42A H -0.193103 0.652099 0.496807 0.051 Uiso 0.267(6) 1 calc R U P C 2
C43A C -0.391(2) 0.6121(7) 0.5461(5) 0.042(2) Uani 0.267(6) 1 d . . P C 2
H43A H -0.471014 0.623850 0.511344 0.050 Uiso 0.267(6) 1 calc R U P C 2
C44A C -0.4392(17) 0.5761(7) 0.6089(5) 0.030(2) Uani 0.267(6) 1 d . . P C 2
H44A H -0.550792 0.561453 0.616057 0.036 Uiso 0.267(6) 1 calc R U P C 2
C68 C -0.3222(16) 0.5634(8) 0.6577(6) 0.023(2) Uani 0.267(6) 1 d . . P C 2
C40A C -0.1567(15) 0.5783(6) 0.6474(5) 0.0286(19) Uani 0.267(6) 1 d . . P C 2
H40A H -0.073979 0.565072 0.681584 0.034 Uiso 0.267(6) 1 calc R U P C 2
C41A C -0.1079(18) 0.6140(7) 0.5852(7) 0.035(2) Uani 0.267(6) 1 d . . P C 2
C52A C 0.0829(16) 0.6259(8) 0.5766(5) 0.062(3) Uani 0.267(6) 1 d . . P C 2
H52D H 0.140699 0.589925 0.546706 0.093 Uiso 0.267(6) 1 calc R U P C 2
H52E H 0.147707 0.605178 0.617101 0.093 Uiso 0.267(6) 1 calc R U P C 2
H52F H 0.081354 0.690232 0.560438 0.093 Uiso 0.267(6) 1 calc R U P C 2
F8A F 0.2392(16) 0.0940(9) 0.8751(13) 0.058(3) Uani 0.52(5) 1 d . . P B 2
F7A F 0.104(2) 0.2426(8) 0.8493(6) 0.045(3) Uani 0.52(5) 1 d . . P B 2
F5A F 0.170(3) 0.1737(17) 0.9508(7) 0.054(3) Uani 0.52(5) 1 d . . P B 2
F6A F -0.0530(18) 0.1519(14) 0.8937(8) 0.041(3) Uani 0.52(5) 1 d . . P B 2
F4A F 0.761(3) -0.346(3) 0.8617(11) 0.044(4) Uani 0.33(5) 1 d . . P A 2
F2A F 0.6086(19) -0.4329(12) 0.9246(10) 0.032(3) Uani 0.33(5) 1 d . . P A 2
F1A F 0.705(4) -0.3215(17) 0.9619(10) 0.037(4) Uani 0.33(5) 1 d . . P A 2
F3A F 0.498(3) -0.2901(14) 0.8854(12) 0.056(5) Uani 0.33(5) 1 d . . P A 2
H1 H -0.109(4) -0.096(2) 0.9029(17) 0.067(10) Uiso 1 1 d . . . . .
H3A H -0.625(4) 0.408(2) 0.8997(16) 0.065(10) Uiso 1 1 d . . . . .

loop_
_atom_site_aniso_label
_atom_site_aniso_U_11
_atom_site_aniso_U_22
_atom_site_aniso_U_33
_atom_site_aniso_U_23
_atom_site_aniso_U_13
_atom_site_aniso_U_12
F1 0.039(2) 0.032(2) 0.029(3) -0.003(2) -0.004(2) -0.0164(18)
F3 0.0164(16) 0.0235(18) 0.045(2) 0.0005(17) 0.0018(12) 0.0069(14)
F6 0.031(4) 0.054(5) 0.031(3) -0.022(4) 0.012(3) -0.030(4)
F7 0.051(4) 0.030(3) 0.020(3) -0.002(2) -0.001(2) -0.021(3)
F5 0.048(4) 0.058(4) 0.030(3) -0.023(3) 0.011(3) -0.035(3)
F2 0.091(5) 0.0183(18) 0.054(4) -0.001(2) -0.024(3) -0.020(2)
F8 0.044(3) 0.031(3) 0.056(4) -0.004(2) 0.006(3) 0.012(2)
F4 0.033(2) 0.067(5) 0.031(2) -0.020(2) 0.0120(12) -0.024(2)
N1 0.0161(5) 0.0156(6) 0.0200(6) -0.0028(5) 0.0027(5) -0.0042(4)
N3 0.0199(6) 0.0135(6) 0.0229(6) -0.0026(5) 0.0039(5) -0.0032(4)
N2 0.0163(6) 0.0176(6) 0.0325(7) -0.0071(5) 0.0080(5) -0.0058(5)
N4 0.0160(6) 0.0169(6) 0.0308(7) -0.0056(5) 0.0061(5) -0.0031(5)
C33 0.0288(8) 0.0175(7) 0.0176(7) -0.0043(6) 0.0034(6) -0.0014(6)
C25 0.0288(8) 0.0285(8) 0.0181(7) -0.0032(6) 0.0002(6) -0.0108(6)
C9 0.0173(6) 0.0193(7) 0.0236(7) -0.0090(6) 0.0011(6) -0.0042(5)
C36 0.0205(7) 0.0222(7) 0.0271(8) -0.0075(6) -0.0007(6) 0.0011(6)
C54 0.0261(7) 0.0230(7) 0.0219(8) -0.0023(6) 0.0012(6) -0.0052(6)
C37 0.0204(7) 0.0168(7) 0.0224(7) -0.0068(6) 0.0015(6) -0.0033(5)
C1 0.0185(6) 0.0159(6) 0.0173(7) -0.0039(5) 0.0015(5) -0.0052(5)
C29 0.0208(7) 0.0165(7) 0.0186(7) -0.0042(6) 0.0029(5) -0.0045(5)
C53 0.0251(7) 0.0165(7) 0.0396(10) -0.0082(7) 0.0048(7) -0.0074(6)
C2 0.0198(7) 0.0192(7) 0.0198(7) -0.0033(6) 0.0025(6) -0.0014(5)
C8 0.0199(7) 0.0242(8) 0.0296(8) -0.0108(7) -0.0004(6) 0.0005(6)
C5 0.0266(7) 0.0174(7) 0.0167(7) -0.0044(6) 0.0012(6) 0.0005(6)
C30 0.0236(7) 0.0182(7) 0.0245(8) -0.0039(6) 0.0043(6) 0.0008(6)
C10 0.0175(6) 0.0159(6) 0.0192(7) -0.0070(6) 0.0013(5) -0.0018(5)
C3 0.0265(8) 0.0210(7) 0.0217(8) -0.0042(6) 0.0081(6) 0.0001(6)
C38 0.0209(7) 0.0157(7) 0.0197(7) -0.0062(6) 0.0011(6) -0.0019(5)
C26 0.0259(7) 0.0153(7) 0.0338(9) -0.0044(6) 0.0084(6) -0.0058(6)
C56 0.0296(8) 0.0219(8) 0.0242(8) -0.0036(6) 0.0070(6) -0.0019(6)
C47 0.0366(9) 0.0241(8) 0.0327(9) -0.0057(7) 0.0143(8) -0.0008(7)
C6 0.0330(8) 0.0200(8) 0.0177(7) -0.0044(6) -0.0019(6) 0.0032(6)
B1 0.0188(8) 0.0194(8) 0.0280(9) -0.0040(7) 0.0004(7) -0.0058(6)
C34 0.0335(8) 0.0189(7) 0.0180(7) -0.0044(6) 0.0011(6) 0.0002(6)
C27 0.0327(8) 0.0246(8) 0.0290(9) -0.0067(7) 0.0145(7) -0.0058(6)
C35 0.0317(8) 0.0193(7) 0.0246(8) -0.0042(6) -0.0022(6) 0.0033(6)
C31 0.0311(8) 0.0229(8) 0.0276(8) -0.0047(7) 0.0130(7) 0.0010(6)
C55 0.0225(8) 0.0262(8) 0.0608(13) -0.0117(9) 0.0046(8) -0.0102(6)
C17 0.0417(10) 0.0183(8) 0.0190(8) -0.0033(6) 0.0052(7) 0.0052(7)
C45 0.0405(9) 0.0165(7) 0.0198(8) -0.0038(6) 0.0073(7) 0.0029(6)
C4 0.0349(8) 0.0196(7) 0.0179(7) -0.0036(6) 0.0072(6) -0.0002(6)
C39 0.026(2) 0.0177(12) 0.0197(18) -0.0034(11) 0.0034(14) 0.0019(15)
C46 0.0360(9) 0.0206(8) 0.0247(8) -0.0031(6) 0.0092(7) 0.0023(6)
C7 0.0306(8) 0.0211(8) 0.0256(8) -0.0057(6) -0.0050(6) 0.0072(6)
C11 0.024(3) 0.0170(13) 0.0139(19) -0.0041(11) 0.0016(15) 0.0019(16)
C28 0.0209(8) 0.0248(8) 0.0693(14) -0.0138(9) 0.0058(8) -0.0099(6)
C18 0.0374(9) 0.0218(8) 0.0231(8) -0.0028(6) 0.0096(7) 0.0056(7)
C19 0.0435(10) 0.0239(8) 0.0316(9) -0.0042(7) 0.0167(8) 0.0015(7)
C32 0.0365(9) 0.0208(8) 0.0228(8) -0.0054(6) 0.0101(7) -0.0015(6)
C48 0.0540(12) 0.0203(8) 0.0269(9) -0.0016(7) 0.0152(8) -0.0007(8)
C22 0.0558(12) 0.0234(8) 0.0224(8) -0.0026(7) -0.0048(8) 0.0044(8)
B2 0.0196(8) 0.0210(8) 0.0304(9) -0.0033(7) 0.0007(7) -0.0058(6)
C16 0.027(2) 0.0239(14) 0.0204(16) -0.0058(11) -0.0001(16) -0.0027(14)
C40 0.0300(18) 0.0224(12) 0.0227(17) -0.0053(10) 0.0032(15) -0.0020(13)
C50 0.0530(11) 0.0234(8) 0.0215(8) -0.0019(7) -0.0006(8) -0.0027(8)
C12 0.0271(19) 0.0219(14) 0.0238(17) -0.0034(12) 0.0058(12) -0.0046(12)
C41 0.044(2) 0.0261(14) 0.0197(16) -0.0038(11) 0.0007(16) 0.0007(15)
C20 0.0619(13) 0.0217(8) 0.0253(9) 0.0001(7) 0.0133(9) 0.0023(8)
C49 0.0642(13) 0.0244(9) 0.0213(8) 0.0014(7) 0.0011(8) 0.0009(8)
C21 0.0698(14) 0.0248(9) 0.0226(9) 0.0002(7) -0.0039(9) 0.0057(9)
C42 0.049(2) 0.0268(15) 0.0216(19) 0.0011(13) 0.0134(17) -0.0050(14)
C15 0.047(3) 0.0251(15) 0.0183(16) -0.0032(11) -0.0035(17) -0.0021(17)
C44 0.0271(16) 0.0240(12) 0.0273(16) -0.0045(11) 0.0045(12) -0.0043(11)
C13 0.0384(18) 0.0226(14) 0.0315(18) -0.0037(12) 0.0143(15) -0.0048(13)
C23 0.0421(12) 0.0452(13) 0.0612(16) 0.0064(11) 0.0113(11) -0.0037(10)
C51 0.0402(11) 0.0426(12) 0.0570(14) 0.0002(11) 0.0056(10) -0.0085(9)
C43 0.0363(15) 0.0265(13) 0.0333(17) -0.0039(11) 0.0116(13) -0.0084(11)
C14 0.056(3) 0.0266(15) 0.0188(18) 0.0008(13) 0.0139(18) -0.0050(16)
C52 0.065(2) 0.0477(18) 0.0214(15) 0.0001(12) -0.0042(12) -0.0066(15)
C24 0.082(3) 0.0464(18) 0.0200(14) 0.0002(12) -0.0092(14) -0.0103(17)
C12A 0.026(4) 0.021(3) 0.018(3) -0.004(2) 0.001(3) -0.003(3)
C11A 0.023(5) 0.019(3) 0.014(5) -0.005(3) 0.001(4) 0.001(4)
C16A 0.033(5) 0.022(3) 0.028(5) -0.011(3) 0.008(4) -0.009(3)
C15A 0.041(5) 0.028(4) 0.031(5) -0.009(4) 0.018(4) -0.015(4)
C14A 0.053(6) 0.033(4) 0.034(5) 0.004(3) 0.014(5) -0.009(4)
C13A 0.050(6) 0.034(4) 0.017(4) -0.005(3) -0.001(4) 0.002(4)
C24A 0.077(6) 0.061(5) 0.053(5) -0.021(4) 0.050(5) -0.045(5)
C42A 0.063(7) 0.032(4) 0.031(5) -0.007(4) 0.019(5) -0.008(5)
C43A 0.058(6) 0.038(5) 0.020(4) -0.004(3) 0.005(4) 0.005(4)
C44A 0.037(5) 0.028(4) 0.019(4) 0.001(3) 0.009(4) -0.002(4)
C68 0.026(6) 0.013(3) 0.022(5) -0.003(3) 0.010(4) 0.007(4)
C40A 0.029(5) 0.026(4) 0.032(5) -0.008(3) 0.008(4) -0.008(3)
C41A 0.054(6) 0.028(4) 0.029(5) -0.011(4) 0.023(5) -0.020(4)
C52A 0.091(7) 0.065(6) 0.057(6) -0.030(5) 0.054(5) -0.058(6)
F8A 0.032(3) 0.031(2) 0.107(9) -0.020(4) 0.026(4) 0.0020(18)
F7A 0.045(3) 0.023(2) 0.057(5) 0.010(3) -0.015(3) -0.003(2)
F5A 0.055(5) 0.083(7) 0.031(3) 0.002(3) -0.009(3) -0.041(5)
F6A 0.021(2) 0.055(5) 0.049(5) -0.010(3) 0.004(2) -0.013(2)
F4A 0.021(3) 0.066(11) 0.052(5) -0.024(5) 0.014(3) -0.016(4)
F2A 0.040(5) 0.022(4) 0.036(4) 0.007(2) -0.013(3) -0.018(3)
F1A 0.048(6) 0.038(6) 0.036(6) -0.026(6) 0.013(5) -0.019(4)
F3A 0.033(4) 0.048(5) 0.076(7) -0.021(5) 0.002(4) 0.020(3)

loop_
_atom_type_symbol
_atom_type_description
_atom_type_scat_dispersion_real
_atom_type_scat_dispersion_imag
_atom_type_scat_source
C C 0.0181 0.0091 'International Tables Vol C Tables 4.2.6.8 and 6.1.1.4'
H H 0.0000 0.0000 'International Tables Vol C Tables 4.2.6.8 and 6.1.1.4'
B B 0.0090 0.0039 'International Tables Vol C Tables 4.2.6.8 and 6.1.1.4'
F F 0.0727 0.0534 'International Tables Vol C Tables 4.2.6.8 and 6.1.1.4'
N N 0.0311 0.0180 'International Tables Vol C Tables 4.2.6.8 and 6.1.1.4'

loop_
_exptl_crystal_face_index_h
_exptl_crystal_face_index_k
_exptl_crystal_face_index_l
_exptl_crystal_face_perp_dist
1 -9 0 0.1805
0 -10 -1 0.1478
-1 -9 3 0.1401
0 9 -3 0.1803
-3 0 -10 0.1315
0 -2 -14 0.0462
2 8 10 0.1241
-5 0 0 0.1900
2 9 -2 0.1456
-2 -1 -13 0.0842
-1 -3 -14 0.0741
0 -5 -13 0.0812
-4 1 6 0.1773
-1 -1 13 0.0114
-5 -5 -5 0.1569
0 0 -14 0.0248
3 9 3 0.1013
5 -2 1 0.2020

loop_
_geom_angle_atom_site_label_1
_geom_angle_atom_site_label_2
_geom_angle_atom_site_label_3
_geom_angle
_geom_angle_site_symmetry_1
_geom_angle_site_symmetry_3
_geom_angle_publ_flag
C25 N1 H1 109.6(18) . . ?
C1 N1 C25 111.37(12) . . ?
C1 N1 C26 114.57(12) . . ?
C1 N1 H1 99.6(18) . . ?
C26 N1 C25 111.53(13) . . ?
C26 N1 H1 109.5(18) . . ?
C54 N3 C53 110.73(13) . . ?
C54 N3 H3A 114.5(17) . . ?
C29 N3 C54 111.68(12) . . ?
C29 N3 C53 113.09(13) . . ?
C29 N3 H3A 95.8(17) . . ?
C53 N3 H3A 110.3(16) . . ?
C9 N2 C27 112.93(13) . . ?
C9 N2 C28 112.83(15) . . ?
C9 N2 H1 97.6(14) . . ?
C27 N2 C28 111.91(14) . . ?
C27 N2 H1 110.7(14) . . ?
C28 N2 H1 110.1(13) . . ?
C37 N4 C56 111.38(12) . . ?
C37 N4 C55 113.11(15) . . ?
C37 N4 H3A 95.3(14) . . ?
C56 N4 H3A 113.8(15) . . ?
C55 N4 C56 111.07(14) . . ?
C55 N4 H3A 111.4(14) . . ?
C34 C33 C38 118.30(14) . . ?
C32 C33 C38 118.09(14) . . ?
C32 C33 C34 123.62(15) . . ?
N1 C25 H25A 109.5 . . ?
N1 C25 H25B 109.5 . . ?
N1 C25 H25C 109.5 . . ?
H25A C25 H25B 109.5 . . ?
H25A C25 H25C 109.5 . . ?
H25B C25 H25C 109.5 . . ?
C8 C9 N2 120.39(14) . . ?
C8 C9 C10 121.28(15) . . ?
C10 C9 N2 118.33(14) . . ?
C37 C36 H36 120.2 . . ?
C37 C36 C35 119.52(15) . . ?
C35 C36 H36 120.2 . . ?
N3 C54 H54A 109.5 . . ?
N3 C54 H54B 109.5 . . ?
N3 C54 H54C 109.5 . . ?
H54A C54 H54B 109.5 . . ?
H54A C54 H54C 109.5 . . ?
H54B C54 H54C 109.5 . . ?
C36 C37 N4 119.82(14) . . ?
C36 C37 C38 121.36(15) . . ?
C38 C37 N4 118.78(14) . . ?
C2 C1 N1 119.95(13) . . ?
C2 C1 C10 121.56(14) . . ?
C10 C1 N1 118.39(13) . . ?
C30 C29 N3 119.37(14) . . ?
C30 C29 C38 121.57(15) . . ?
C38 C29 N3 119.04(13) . . ?
N3 C53 H53A 109.5 . . ?
N3 C53 H53B 109.5 . . ?
N3 C53 H53C 109.5 . . ?
H53A C53 H53B 109.5 . . ?
H53A C53 H53C 109.5 . . ?
H53B C53 H53C 109.5 . . ?
C1 C2 H2 120.1 . . ?
C1 C2 C3 119.73(14) . . ?
C3 C2 H2 120.1 . . ?
C9 C8 H8 120.4 . . ?
C9 C8 C7 119.27(15) . . ?
C7 C8 H8 120.4 . . ?
C6 C5 C10 117.79(14) . . ?
C4 C5 C10 118.17(14) . . ?
C4 C5 C6 124.04(15) . . ?
C29 C30 H30 120.2 . . ?
C29 C30 C31 119.64(15) . . ?
C31 C30 H30 120.2 . . ?
C9 C10 C1 123.13(14) . . ?
C9 C10 C5 118.66(14) . . ?
C1 C10 C5 118.20(13) . . ?
C2 C3 H3 119.1 . . ?
C4 C3 C2 121.75(15) . . ?
C4 C3 H3 119.1 . . ?
C37 C38 C33 118.34(14) . . ?
C29 C38 C33 118.40(14) . . ?
C29 C38 C37 123.26(14) . . ?
N1 C26 H26A 109.5 . . ?
N1 C26 H26B 109.5 . . ?
N1 C26 H26C 109.5 . . ?
H26A C26 H26B 109.5 . . ?
H26A C26 H26C 109.5 . . ?
H26B C26 H26C 109.5 . . ?
N4 C56 H56A 109.5 . . ?
N4 C56 H56B 109.5 . . ?
N4 C56 H56C 109.5 . . ?
H56A C56 H56B 109.5 . . ?
H56A C56 H56C 109.5 . . ?
H56B C56 H56C 109.5 . . ?
C46 C47 C48 118.6(2) . . ?
C46 C47 C51 121.4(2) . . ?
C48 C47 C51 119.97(19) . . ?
C5 C6 C17 123.62(16) . . ?
C7 C6 C5 119.18(16) . . ?
C7 C6 C17 116.78(15) . . ?
F1 B1 F3 108.5(6) . . ?
F1 B1 F4 107.1(7) . . ?
F2 B1 F1 109.9(7) . . ?
F2 B1 F3 111.1(6) . . ?
F2 B1 F4 111.0(7) . . ?
F4 B1 F3 109.2(6) . . ?
F4A B1 F2A 105.9(17) . . ?
F4A B1 F1A 114.0(16) . . ?
F1A B1 F2A 108.1(13) . . ?
F3A B1 F4A 109.3(13) . . ?
F3A B1 F2A 105.8(10) . . ?
F3A B1 F1A 113.1(14) . . ?
C33 C34 C45 124.48(15) . . ?
C35 C34 C33 119.13(16) . . ?
C35 C34 C45 115.98(15) . . ?
N2 C27 H27A 109.5 . . ?
N2 C27 H27B 109.5 . . ?
N2 C27 H27C 109.5 . . ?
H27A C27 H27B 109.5 . . ?
H27A C27 H27C 109.5 . . ?
H27B C27 H27C 109.5 . . ?
C36 C35 H35 118.9 . . ?
C34 C35 C36 122.22(15) . . ?
C34 C35 H35 118.9 . . ?
C30 C31 H31 119.0 . . ?
C32 C31 C30 122.04(15) . . ?
C32 C31 H31 119.0 . . ?
N4 C55 H55A 109.5 . . ?
N4 C55 H55B 109.5 . . ?
N4 C55 H55C 109.5 . . ?
H55A C55 H55B 109.5 . . ?
H55A C55 H55C 109.5 . . ?
H55B C55 H55C 109.5 . . ?
C18 C17 C6 119.66(16) . . ?
C18 C17 C22 118.74(18) . . ?
C22 C17 C6 121.26(19) . . ?
C46 C45 C34 120.00(16) . . ?
C46 C45 C50 118.69(17) . . ?
C50 C45 C34 120.88(18) . . ?
C5 C4 C11 126.2(2) . . ?
C5 C4 C11A 116.7(5) . . ?
C3 C4 C5 119.88(15) . . ?
C3 C4 C11 113.9(2) . . ?
C3 C4 C11A 120.7(5) . . ?
C40 C39 C32 118.3(3) . . ?
C40 C39 C44 118.5(4) . . ?
C44 C39 C32 123.0(3) . . ?
C47 C46 H46 119.3 . . ?
C45 C46 C47 121.46(18) . . ?
C45 C46 H46 119.3 . . ?
C8 C7 H7 118.8 . . ?
C6 C7 C8 122.34(15) . . ?
C6 C7 H7 118.8 . . ?
C16 C11 C4 118.8(4) . . ?
C16 C11 C12 117.8(4) . . ?
C12 C11 C4 123.2(4) . . ?
N2 C28 H28A 109.5 . . ?
N2 C28 H28B 109.5 . . ?
N2 C28 H28C 109.5 . . ?
H28A C28 H28B 109.5 . . ?
H28A C28 H28C 109.5 . . ?
H28B C28 H28C 109.5 . . ?
C17 C18 H18 119.3 . . ?
C17 C18 C19 121.48(18) . . ?
C19 C18 H18 119.3 . . ?
C18 C19 C23 120.6(2) . . ?
C20 C19 C18 118.6(2) . . ?
C20 C19 C23 120.8(2) . . ?
C33 C32 C39 126.2(2) . . ?
C33 C32 C68 115.1(5) . . ?
C31 C32 C33 119.89(16) . . ?
C31 C32 C39 113.9(2) . . ?
C31 C32 C68 121.7(5) . . ?
C47 C48 H48 119.5 . . ?
C49 C48 C47 120.92(18) . . ?
C49 C48 H48 119.5 . . ?
C17 C22 H22 120.0 . . ?
C21 C22 C17 119.9(2) . . ?
C21 C22 H22 120.0 . . ?
F6 B2 F5 105.8(8) . . ?
F7 B2 F6 116.4(12) . . ?
F7 B2 F5 106.9(7) . . ?
F8 B2 F6 107.3(11) . . ?
F8 B2 F7 111.2(8) . . ?
F8 B2 F5 108.9(8) . . ?
F7A B2 F8A 107.5(8) . . ?
F7A B2 F6A 102.6(12) . . ?
F5A B2 F8A 108.0(7) . . ?
F5A B2 F7A 113.4(9) . . ?
F5A B2 F6A 114.0(11) . . ?
F6A B2 F8A 111.1(8) . . ?
C11 C16 H16 119.0 . . ?
C15 C16 C11 122.1(4) . . ?
C15 C16 H16 119.0 . . ?
C39 C40 H40 119.2 . . ?
C41 C40 C39 121.6(4) . . ?
C41 C40 H40 119.2 . . ?
C45 C50 H50 119.8 . . ?
C49 C50 C45 120.3(2) . . ?
C49 C50 H50 119.8 . . ?
C11 C12 H12 119.8 . . ?
C13 C12 C11 120.4(4) . . ?
C13 C12 H12 119.8 . . ?
C40 C41 C52 120.5(5) . . ?
C42 C41 C40 119.0(4) . . ?
C42 C41 C52 120.4(4) . . ?
C19 C20 H20 119.7 . . ?
C21 C20 C19 120.61(19) . . ?
C21 C20 H20 119.7 . . ?
C48 C49 C50 119.99(19) . . ?
C48 C49 H49 120.0 . . ?
C50 C49 H49 120.0 . . ?
C22 C21 H21 119.7 . . ?
C20 C21 C22 120.69(19) . . ?
C20 C21 H21 119.7 . . ?
C41 C42 H42 120.0 . . ?
C41 C42 C43 120.0(3) . . ?
C43 C42 H42 120.0 . . ?
C16 C15 C24 120.7(5) . . ?
C14 C15 C16 119.0(4) . . ?
C14 C15 C24 120.3(4) . . ?
C39 C44 H44 119.9 . . ?
C43 C44 C39 120.3(4) . . ?
C43 C44 H44 119.9 . . ?
C12 C13 H13 119.7 . . ?
C12 C13 C14 120.5(4) . . ?
C14 C13 H13 119.7 . . ?
C19 C23 H23A 109.5 . . ?
C19 C23 H23B 109.5 . . ?
C19 C23 H23C 109.5 . . ?
H23A C23 H23B 109.5 . . ?
H23A C23 H23C 109.5 . . ?
H23B C23 H23C 109.5 . . ?
C47 C51 H51A 109.5 . . ?
C47 C51 H51B 109.5 . . ?
C47 C51 H51C 109.5 . . ?
H51A C51 H51B 109.5 . . ?
H51A C51 H51C 109.5 . . ?
H51B C51 H51C 109.5 . . ?
C42 C43 H43 119.7 . . ?
C44 C43 C42 120.5(3) . . ?
C44 C43 H43 119.7 . . ?
C15 C14 C13 120.1(3) . . ?
C15 C14 H14 120.0 . . ?
C13 C14 H14 120.0 . . ?
C41 C52 H52A 109.5 . . ?
C41 C52 H52B 109.5 . . ?
C41 C52 H52C 109.5 . . ?
H52A C52 H52B 109.5 . . ?
H52A C52 H52C 109.5 . . ?
H52B C52 H52C 109.5 . . ?
C15 C24 H24A 109.5 . . ?
C15 C24 H24B 109.5 . . ?
C15 C24 H24C 109.5 . . ?
H24A C24 H24B 109.5 . . ?
H24A C24 H24C 109.5 . . ?
H24B C24 H24C 109.5 . . ?
C11A C12A H12A 120.3 . . ?
C11A C12A C13A 119.5(10) . . ?
C13A C12A H12A 120.3 . . ?
C12A C11A C4 128.6(10) . . ?
C12A C11A C16A 121.6(11) . . ?
C16A C11A C4 109.5(8) . . ?
C11A C16A H16A 120.5 . . ?
C11A C16A C15A 119.1(11) . . ?
C15A C16A H16A 120.5 . . ?
C16A C15A C24A 117.4(12) . . ?
C14A C15A C16A 117.6(9) . . ?
C14A C15A C24A 124.9(11) . . ?
C15A C14A H14A 118.2 . . ?
C13A C14A C15A 123.6(10) . . ?
C13A C14A H14A 118.2 . . ?
C12A C13A H13A 120.7 . . ?
C14A C13A C12A 118.5(10) . . ?
C14A C13A H13A 120.7 . . ?
C15A C24A H24D 109.5 . . ?
C15A C24A H24E 109.5 . . ?
C15A C24A H24F 109.5 . . ?
H24D C24A H24E 109.5 . . ?
H24D C24A H24F 109.5 . . ?
H24E C24A H24F 109.5 . . ?
C43A C42A H42A 118.3 . . ?
C41A C42A H42A 118.3 . . ?
C41A C42A C43A 123.5(11) . . ?
C42A C43A H43A 121.0 . . ?
C42A C43A C44A 118.1(11) . . ?
C44A C43A H43A 121.0 . . ?
C43A C44A H44A 120.5 . . ?
C68 C44A C43A 119.0(12) . . ?
C68 C44A H44A 120.5 . . ?
C44A C68 C32 128.8(9) . . ?
C44A C68 C40A 121.0(11) . . ?
C40A C68 C32 109.7(9) . . ?
C68 C40A H40A 119.9 . . ?
C68 C40A C41A 120.1(12) . . ?
C41A C40A H40A 119.9 . . ?
C42A C41A C40A 118.2(10) . . ?
C42A C41A C52A 124.2(13) . . ?
C40A C41A C52A 117.4(13) . . ?
C41A C52A H52D 109.5 . . ?
C41A C52A H52E 109.5 . . ?
C41A C52A H52F 109.5 . . ?
H52D C52A H52E 109.5 . . ?
H52D C52A H52F 109.5 . . ?
H52E C52A H52F 109.5 . . ?

loop_
_geom_bond_atom_site_label_1
_geom_bond_atom_site_label_2
_geom_bond_distance
_geom_bond_site_symmetry_2
_geom_bond_publ_flag
F1 B1 1.391(10) . ?
F3 B1 1.424(9) . ?
F6 B2 1.405(14) . ?
F7 B2 1.395(11) . ?
F5 B2 1.443(11) . ?
F2 B1 1.342(11) . ?
F8 B2 1.314(15) . ?
F4 B1 1.401(10) . ?
N1 C25 1.484(2) . ?
N1 C1 1.4622(19) . ?
N1 C26 1.4832(19) . ?
N1 H1 1.10(3) . ?
N3 C54 1.480(2) . ?
N3 C29 1.464(2) . ?
N3 C53 1.4850(19) . ?
N3 H3A 1.19(3) . ?
N2 C9 1.458(2) . ?
N2 C27 1.480(2) . ?
N2 C28 1.481(2) . ?
N2 H1 1.47(3) . ?
N4 C37 1.462(2) . ?
N4 C56 1.486(2) . ?
N4 C55 1.485(2) . ?
N4 H3A 1.38(3) . ?
C33 C38 1.444(2) . ?
C33 C34 1.441(2) . ?
C33 C32 1.438(2) . ?
C25 H25A 0.9800 . ?
C25 H25B 0.9800 . ?
C25 H25C 0.9800 . ?
C9 C8 1.366(2) . ?
C9 C10 1.429(2) . ?
C36 H36 0.9500 . ?
C36 C37 1.365(2) . ?
C36 C35 1.405(3) . ?
C54 H54A 0.9800 . ?
C54 H54B 0.9800 . ?
C54 H54C 0.9800 . ?
C37 C38 1.432(2) . ?
C1 C2 1.364(2) . ?
C1 C10 1.432(2) . ?
C29 C30 1.366(2) . ?
C29 C38 1.431(2) . ?
C53 H53A 0.9800 . ?
C53 H53B 0.9800 . ?
C53 H53C 0.9800 . ?
C2 H2 0.9500 . ?
C2 C3 1.401(2) . ?
C8 H8 0.9500 . ?
C8 C7 1.404(3) . ?
C5 C10 1.442(2) . ?
C5 C6 1.442(2) . ?
C5 C4 1.437(2) . ?
C30 H30 0.9500 . ?
C30 C31 1.399(2) . ?
C3 H3 0.9500 . ?
C3 C4 1.381(2) . ?
C26 H26A 0.9800 . ?
C26 H26B 0.9800 . ?
C26 H26C 0.9800 . ?
C56 H56A 0.9800 . ?
C56 H56B 0.9800 . ?
C56 H56C 0.9800 . ?
C47 C46 1.395(3) . ?
C47 C48 1.399(3) . ?
C47 C51 1.495(3) . ?
C6 C17 1.489(3) . ?
C6 C7 1.375(3) . ?
B1 F4A 1.35(2) . ?
B1 F2A 1.452(18) . ?
B1 F1A 1.40(2) . ?
B1 F3A 1.27(2) . ?
C34 C35 1.376(3) . ?
C34 C45 1.490(2) . ?
C27 H27A 0.9800 . ?
C27 H27B 0.9800 . ?
C27 H27C 0.9800 . ?
C35 H35 0.9500 . ?
C31 H31 0.9500 . ?
C31 C32 1.378(2) . ?
C55 H55A 0.9800 . ?
C55 H55B 0.9800 . ?
C55 H55C 0.9800 . ?
C17 C18 1.394(3) . ?
C17 C22 1.401(3) . ?
C45 C46 1.391(3) . ?
C45 C50 1.398(3) . ?
C4 C11 1.489(6) . ?
C4 C11A 1.553(14) . ?
C39 C32 1.492(5) . ?
C39 C40 1.397(5) . ?
C39 C44 1.397(5) . ?
C46 H46 0.9500 . ?
C7 H7 0.9500 . ?
C11 C16 1.397(5) . ?
C11 C12 1.398(5) . ?
C28 H28A 0.9800 . ?
C28 H28B 0.9800 . ?
C28 H28C 0.9800 . ?
C18 H18 0.9500 . ?
C18 C19 1.399(3) . ?
C19 C20 1.397(3) . ?
C19 C23 1.499(4) . ?
C32 C68 1.563(13) . ?
C48 H48 0.9500 . ?
C48 C49 1.373(3) . ?
C22 H22 0.9500 . ?
C22 C21 1.394(3) . ?
B2 F8A 1.432(15) . ?
B2 F7A 1.366(11) . ?
B2 F5A 1.336(15) . ?
B2 F6A 1.374(13) . ?
C16 H16 0.9500 . ?
C16 C15 1.397(6) . ?
C40 H40 0.9500 . ?
C40 C41 1.392(6) . ?
C50 H50 0.9500 . ?
C50 C49 1.398(3) . ?
C12 H12 0.9500 . ?
C12 C13 1.391(5) . ?
C41 C42 1.388(6) . ?
C41 C52 1.491(5) . ?
C20 H20 0.9500 . ?
C20 C21 1.376(4) . ?
C49 H49 0.9500 . ?
C21 H21 0.9500 . ?
C42 H42 0.9500 . ?
C42 C43 1.398(5) . ?
C15 C14 1.379(7) . ?
C15 C24 1.500(6) . ?
C44 H44 0.9500 . ?
C44 C43 1.383(4) . ?
C13 H13 0.9500 . ?
C13 C14 1.395(6) . ?
C23 H23A 0.9800 . ?
C23 H23B 0.9800 . ?
C23 H23C 0.9800 . ?
C51 H51A 0.9800 . ?
C51 H51B 0.9800 . ?
C51 H51C 0.9800 . ?
C43 H43 0.9500 . ?
C14 H14 0.9500 . ?
C52 H52A 0.9800 . ?
C52 H52B 0.9800 . ?
C52 H52C 0.9800 . ?
C24 H24A 0.9800 . ?
C24 H24B 0.9800 . ?
C24 H24C 0.9800 . ?
C12A H12A 0.9500 . ?
C12A C11A 1.362(12) . ?
C12A C13A 1.416(13) . ?
C11A C16A 1.367(13) . ?
C16A H16A 0.9500 . ?
C16A C15A 1.433(15) . ?
C15A C14A 1.362(17) . ?
C15A C24A 1.528(14) . ?
C14A H14A 0.9500 . ?
C14A C13A 1.348(15) . ?
C13A H13A 0.9500 . ?
C24A H24D 0.9800 . ?
C24A H24E 0.9800 . ?
C24A H24F 0.9800 . ?
C42A H42A 0.9500 . ?
C42A C43A 1.371(19) . ?
C42A C41A 1.334(19) . ?
C43A H43A 0.9500 . ?
C43A C44A 1.445(13) . ?
C44A H44A 0.9500 . ?
C44A C68 1.363(15) . ?
C68 C40A 1.368(14) . ?
C40A H40A 0.9500 . ?
C40A C41A 1.435(15) . ?
C41A C52A 1.543(15) . ?
C52A H52D 0.9800 . ?
C52A H52E 0.9800 . ?
C52A H52F 0.9800 . ?

loop_
_geom_torsion_atom_site_label_1
_geom_torsion_atom_site_label_2
_geom_torsion_atom_site_label_3
_geom_torsion_atom_site_label_4
_geom_torsion
_geom_torsion_site_symmetry_1
_geom_torsion_site_symmetry_2
_geom_torsion_site_symmetry_3
_geom_torsion_site_symmetry_4
_geom_torsion_publ_flag
N1 C1 C2 C3 -175.77(14) . . . . ?
N1 C1 C10 C9 -12.1(2) . . . . ?
N1 C1 C10 C5 168.86(13) . . . . ?
N3 C29 C30 C31 -178.60(15) . . . . ?
N3 C29 C38 C33 173.40(13) . . . . ?
N3 C29 C38 C37 -7.0(2) . . . . ?
N2 C9 C8 C7 172.17(15) . . . . ?
N2 C9 C10 C1 0.9(2) . . . . ?
N2 C9 C10 C5 179.91(13) . . . . ?
N4 C37 C38 C33 -175.81(13) . . . . ?
N4 C37 C38 C29 4.6(2) . . . . ?
C33 C34 C35 C36 6.0(3) . . . . ?
C33 C34 C45 C46 -54.1(2) . . . . ?
C33 C34 C45 C50 133.46(19) . . . . ?
C33 C32 C68 C44A -50.6(13) . . . . ?
C33 C32 C68 C40A 137.7(7) . . . . ?
C25 N1 C1 C2 72.38(17) . . . . ?
C25 N1 C1 C10 -104.16(15) . . . . ?
C9 C8 C7 C6 5.2(3) . . . . ?
C36 C37 C38 C33 1.8(2) . . . . ?
C36 C37 C38 C29 -177.72(15) . . . . ?
C54 N3 C29 C30 63.68(19) . . . . ?
C54 N3 C29 C38 -114.89(15) . . . . ?
C37 C36 C35 C34 3.7(3) . . . . ?
C1 C2 C3 C4 4.6(3) . . . . ?
C29 C30 C31 C32 3.4(3) . . . . ?
C53 N3 C29 C30 -62.02(19) . . . . ?
C53 N3 C29 C38 119.42(15) . . . . ?
C2 C1 C10 C9 171.42(14) . . . . ?
C2 C1 C10 C5 -7.6(2) . . . . ?
C2 C3 C4 C5 -2.5(3) . . . . ?
C2 C3 C4 C11 178.2(3) . . . . ?
C2 C3 C4 C11A -163.3(5) . . . . ?
C8 C9 C10 C1 -179.10(15) . . . . ?
C8 C9 C10 C5 -0.1(2) . . . . ?
C5 C6 C17 C18 -49.7(2) . . . . ?
C5 C6 C17 C22 137.06(18) . . . . ?
C5 C6 C7 C8 5.5(3) . . . . ?
C5 C4 C11 C16 -58.3(5) . . . . ?
C5 C4 C11 C12 126.4(4) . . . . ?
C5 C4 C11A C12A -47.8(14) . . . . ?
C5 C4 C11A C16A 137.7(8) . . . . ?
C30 C29 C38 C33 -5.1(2) . . . . ?
C30 C29 C38 C37 174.43(15) . . . . ?
C30 C31 C32 C33 -1.3(3) . . . . ?
C30 C31 C32 C39 -179.7(2) . . . . ?
C30 C31 C32 C68 -159.7(6) . . . . ?
C10 C9 C8 C7 -7.9(2) . . . . ?
C10 C1 C2 C3 0.7(2) . . . . ?
C10 C5 C6 C17 159.17(16) . . . . ?
C10 C5 C6 C7 -13.1(2) . . . . ?
C10 C5 C4 C3 -4.5(2) . . . . ?
C10 C5 C4 C11 174.6(3) . . . . ?
C10 C5 C4 C11A 157.0(5) . . . . ?
C3 C4 C11 C16 120.9(4) . . . . ?
C3 C4 C11 C12 -54.4(5) . . . . ?
C3 C4 C11A C12A 113.6(12) . . . . ?
C3 C4 C11A C16A -60.9(11) . . . . ?
C38 C33 C34 C35 -11.5(2) . . . . ?
C38 C33 C34 C45 160.84(16) . . . . ?
C38 C33 C32 C31 -3.9(3) . . . . ?
C38 C33 C32 C39 174.2(3) . . . . ?
C38 C33 C32 C68 155.8(6) . . . . ?
C38 C29 C30 C31 -0.1(3) . . . . ?
C26 N1 C1 C2 -55.37(18) . . . . ?
C26 N1 C1 C10 128.09(14) . . . . ?
C56 N4 C37 C36 -60.29(19) . . . . ?
C56 N4 C37 C38 117.40(15) . . . . ?
C47 C48 C49 C50 -0.2(3) . . . . ?
C6 C5 C10 C9 10.4(2) . . . . ?
C6 C5 C10 C1 -170.48(14) . . . . ?
C6 C5 C4 C3 175.30(16) . . . . ?
C6 C5 C4 C11 -5.5(4) . . . . ?
C6 C5 C4 C11A -23.2(6) . . . . ?
C6 C17 C18 C19 -174.05(16) . . . . ?
C6 C17 C22 C21 174.53(18) . . . . ?
C34 C33 C38 C37 7.7(2) . . . . ?
C34 C33 C38 C29 -172.74(15) . . . . ?
C34 C33 C32 C31 175.81(17) . . . . ?
C34 C33 C32 C39 -6.1(3) . . . . ?
C34 C33 C32 C68 -24.5(6) . . . . ?
C34 C45 C46 C47 -173.35(16) . . . . ?
C34 C45 C50 C49 174.16(17) . . . . ?
C27 N2 C9 C8 -57.1(2) . . . . ?
C27 N2 C9 C10 122.91(15) . . . . ?
C35 C36 C37 N4 169.99(14) . . . . ?
C35 C36 C37 C38 -7.6(2) . . . . ?
C35 C34 C45 C46 118.41(19) . . . . ?
C35 C34 C45 C50 -54.0(2) . . . . ?
C31 C32 C68 C44A 108.7(11) . . . . ?
C31 C32 C68 C40A -63.0(10) . . . . ?
C55 N4 C37 C36 65.64(19) . . . . ?
C55 N4 C37 C38 -116.67(16) . . . . ?
C17 C6 C7 C8 -167.30(16) . . . . ?
C17 C18 C19 C20 -0.1(3) . . . . ?
C17 C18 C19 C23 177.42(19) . . . . ?
C17 C22 C21 C20 -1.1(3) . . . . ?
C45 C34 C35 C36 -166.98(16) . . . . ?
C45 C50 C49 C48 -1.2(3) . . . . ?
C4 C5 C10 C9 -169.71(14) . . . . ?
C4 C5 C10 C1 9.4(2) . . . . ?
C4 C5 C6 C17 -20.7(3) . . . . ?
C4 C5 C6 C7 167.07(17) . . . . ?
C4 C11 C16 C15 -176.2(3) . . . . ?
C4 C11 C12 C13 175.8(4) . . . . ?
C4 C11A C16A C15A 177.7(8) . . . . ?
C39 C40 C41 C42 -0.1(5) . . . . ?
C39 C40 C41 C52 178.7(4) . . . . ?
C39 C44 C43 C42 -0.7(5) . . . . ?
C46 C47 C48 C49 1.1(3) . . . . ?
C46 C45 C50 C49 1.7(3) . . . . ?
C7 C6 C17 C18 122.68(18) . . . . ?
C7 C6 C17 C22 -50.5(2) . . . . ?
C11 C16 C15 C14 0.3(6) . . . . ?
C11 C16 C15 C24 -179.3(4) . . . . ?
C11 C12 C13 C14 0.2(6) . . . . ?
C28 N2 C9 C8 71.03(19) . . . . ?
C28 N2 C9 C10 -108.94(16) . . . . ?
C18 C17 C22 C21 1.3(3) . . . . ?
C18 C19 C20 C21 0.2(3) . . . . ?
C19 C20 C21 C22 0.4(3) . . . . ?
C32 C33 C38 C37 -172.59(15) . . . . ?
C32 C33 C38 C29 7.0(2) . . . . ?
C32 C33 C34 C35 168.79(17) . . . . ?
C32 C33 C34 C45 -18.9(3) . . . . ?
C32 C39 C40 C41 -175.5(3) . . . . ?
C32 C39 C44 C43 175.7(3) . . . . ?
C32 C68 C40A C41A 176.9(7) . . . . ?
C48 C47 C46 C45 -0.6(3) . . . . ?
C22 C17 C18 C19 -0.7(3) . . . . ?
C16 C11 C12 C13 0.4(7) . . . . ?
C16 C15 C14 C13 0.3(5) . . . . ?
C40 C39 C32 C33 -60.4(5) . . . . ?
C40 C39 C32 C31 117.8(4) . . . . ?
C40 C39 C44 C43 0.8(6) . . . . ?
C40 C41 C42 C43 0.2(5) . . . . ?
C50 C45 C46 C47 -0.8(3) . . . . ?
C12 C11 C16 C15 -0.6(7) . . . . ?
C12 C13 C14 C15 -0.5(5) . . . . ?
C41 C42 C43 C44 0.3(5) . . . . ?
C44 C39 C32 C33 124.7(4) . . . . ?
C44 C39 C32 C31 -57.1(5) . . . . ?
C44 C39 C40 C41 -0.4(6) . . . . ?
C23 C19 C20 C21 -177.2(2) . . . . ?
C51 C47 C46 C45 177.62(18) . . . . ?
C51 C47 C48 C49 -177.1(2) . . . . ?
C52 C41 C42 C43 -178.7(3) . . . . ?
C24 C15 C14 C13 179.9(3) . . . . ?
C12A C11A C16A C15A 2.7(17) . . . . ?
C11A C12A C13A C14A 1.5(15) . . . . ?
C11A C16A C15A C14A -0.4(14) . . . . ?
C11A C16A C15A C24A -178.2(10) . . . . ?
C16A C15A C14A C13A -1.4(15) . . . . ?
C15A C14A C13A C12A 0.9(15) . . . . ?
C13A C12A C11A C4 -177.2(10) . . . . ?
C13A C12A C11A C16A -3.3(18) . . . . ?
C24A C15A C14A C13A 176.2(9) . . . . ?
C42A C43A C44A C68 2.4(15) . . . . ?
C43A C42A C41A C40A 0.3(14) . . . . ?
C43A C42A C41A C52A 175.5(9) . . . . ?
C43A C44A C68 C32 -175.3(9) . . . . ?
C43A C44A C68 C40A -4.5(16) . . . . ?
C44A C68 C40A C41A 4.4(16) . . . . ?
C68 C40A C41A C42A -2.3(14) . . . . ?
C68 C40A C41A C52A -177.8(9) . . . . ?
C41A C42A C43A C44A -0.4(15) . . . . ?

loop_
_twin_individual_id
_twin_individual_mass_fraction_refined
1 0.5585(9)
2 0.4415(9)
